data_4069378
loop_
_publ_author_name
'Takeuchi, Katsuhiko'
'Ichinohe, Masaaki'
'Sekiguchi, Akira'
'Guo, Jing-Dong'
'Nagase, Shigeru'

_publ_section_title
;
 Reactivity of the Disilyne RSi&#xE5FC;SiR (R = SiiPr[CH(SiMe3)2]2) toward
 Nitriles: Unexpected Formation of
 Triaza-1,4-disilabicyclo[2.2.2]octa-2,5,7-triene Derivatives
;
_journal_issue 9
_journal_name_full Organometallics
_journal_page_first 2658
_journal_paper_doi 10.1021/om900164h
_journal_volume 28
_journal_year 2009
_chemical_formula_sum 'C65.5 H117 N3 Si12'
_chemical_formula_weight 1283.70
_chemical_name_systematic
; 
 1,2-Bis{bis[bis(trimethylsilyl)methyl]isopropylsilyl}-
 3,5,8-triphenyl-2,6,7-triaza-1,4-disila-
 bicyclo[2.2.2]oct-2,5,7-triene 
;
_space_group_IT_number 2
_symmetry_cell_setting triclinic
_symmetry_space_group_name_Hall '-P 1'
_symmetry_space_group_name_H-M 'P -1'
_atom_sites_solution_hydrogens geom
_atom_sites_solution_primary direct
_atom_sites_solution_secondary difmap
_audit_creation_method SHELXL-97
_cell_angle_alpha 67.498(2)
_cell_angle_beta 79.296(3)
_cell_angle_gamma 75.670(2)
_cell_formula_units_Z 2
_cell_length_a 11.9370(6)
_cell_length_b 18.2680(9)
_cell_length_c 20.0380(7)
_cell_measurement_reflns_used 41143
_cell_measurement_temperature 150.0(1)
_cell_measurement_theta_max 28.02
_cell_measurement_theta_min 2.12
_cell_volume 3891.0(3)
_computing_cell_refinement 'HKL scalepack'
_computing_data_collection 'MacScience Xpress'
_computing_data_reduction Denzo
_computing_molecular_graphics ORTEP
_computing_publication_material CIFTAB
_computing_structure_refinement 'SHELXL-97 (Sheldrick, 1997)'
_computing_structure_solution SIR92
_diffrn_ambient_temperature 150.0(1)
_diffrn_measured_fraction_theta_full 0.913
_diffrn_measured_fraction_theta_max 0.913
_diffrn_measurement_device 'MacScience DIP2030 Image plate'
_diffrn_radiation_monochromator graphite
_diffrn_radiation_source 'rotating anode'
_diffrn_radiation_type MoK\a
_diffrn_radiation_wavelength 0.71070
_diffrn_reflns_av_R_equivalents 0.0470
_diffrn_reflns_av_sigmaI/netI 0.1051
_diffrn_reflns_limit_h_max 15
_diffrn_reflns_limit_h_min 0
_diffrn_reflns_limit_k_max 24
_diffrn_reflns_limit_k_min -22
_diffrn_reflns_limit_l_max 25
_diffrn_reflns_limit_l_min -24
_diffrn_reflns_number 41143
_diffrn_reflns_theta_full 28.02
_diffrn_reflns_theta_max 28.02
_diffrn_reflns_theta_min 2.12
_exptl_absorpt_coefficient_mu 0.237
_exptl_absorpt_correction_type none
_exptl_crystal_colour 'Pale yellow'
_exptl_crystal_density_diffrn 1.096
_exptl_crystal_density_meas ?
_exptl_crystal_description Plate
_exptl_crystal_F_000 1398
_exptl_crystal_size_max 0.15
_exptl_crystal_size_mid 0.15
_exptl_crystal_size_min 0.05
_refine_diff_density_max 0.400
_refine_diff_density_min -0.376
_refine_diff_density_rms 0.060
_refine_ls_extinction_coef 0.0051(4)
_refine_ls_extinction_expression Fc^*^=kFc[1+0.001xFc^2^\l^3^/sin(2\q)]^-1/4^
_refine_ls_extinction_method SHELXL
_refine_ls_goodness_of_fit_ref 0.888
_refine_ls_hydrogen_treatment constr
_refine_ls_matrix_type full
_refine_ls_number_parameters 752
_refine_ls_number_reflns 17194
_refine_ls_number_restraints 35
_refine_ls_restrained_S_all 0.887
_refine_ls_R_factor_all 0.0847
_refine_ls_R_factor_gt 0.0474
_refine_ls_shift/su_max 0.059
_refine_ls_shift/su_mean 0.002
_refine_ls_structure_factor_coef Fsqd
_refine_ls_weighting_details 'calc w=1/[\s^2^(Fo^2^)+(0.0537P)^2^+0.0000P] where P=(Fo^2^+2Fc^2^)/3'
_refine_ls_weighting_scheme calc
_refine_ls_wR_factor_gt 0.1116
_refine_ls_wR_factor_ref 0.1222
_reflns_number_gt 10110
_reflns_number_total 17194
_reflns_threshold_expression >2sigma(I)
_cod_data_source_file om900164h_si_001.cif
_cod_data_source_block shelxl
_cod_depositor_comments
;
The following automatic conversions were performed:

'_symmetry_cell_setting' value 'Triclinic' changed to 'triclinic'
according to /home/saulius/struct/CIF-dictionaries/cif_core.dic
dictionary named 'cif_core.dic' version 2.4.2 from 2011-04-26.

Automatic conversion script
Id: cif_fix_values 1715 2011-07-08 13:25:40Z adriana 

The following automatic conversions were performed:

'_exptl_crystal_density_meas' value 'not measured' was changed to '?'
- the value is perceived as not measured.

Automatic conversion script
Id: cif_fix_values 3008 2015-01-20 13:52:24Z robertas 
;
_cod_original_sg_symbol_H-M 'P -1          '
_cod_original_formula_sum 'C65.50 H117 N3 Si12'
_cod_database_code 4069378

loop_
_symmetry_equiv_pos_as_xyz
'x, y, z'
'-x, -y, -z'

loop_
_atom_site_label
_atom_site_type_symbol
_atom_site_fract_x
_atom_site_fract_y
_atom_site_fract_z
_atom_site_U_iso_or_equiv
_atom_site_adp_type
_atom_site_occupancy
_atom_site_symmetry_multiplicity
_atom_site_calc_flag
_atom_site_refinement_flags
Si1 Si 0.71830(6) -0.15892(4) 0.28331(3) 0.02286(15) Uani 1 1 d .
Si2 Si 0.61114(6) 0.02135(4) 0.23670(3) 0.02011(14) Uani 1 1 d .
Si3 Si 0.79638(6) -0.29885(4) 0.32148(3) 0.02111(15) Uani 1 1 d .
Si4 Si 0.57344(7) -0.37512(5) 0.31874(4) 0.03363(18) Uani 1 1 d .
Si5 Si 0.73113(7) -0.30495(5) 0.17355(4) 0.03158(18) Uani 1 1 d .
Si6 Si 1.02779(7) -0.43636(5) 0.33188(4) 0.03534(19) Uani 1 1 d .
Si7 Si 1.06376(6) -0.25503(5) 0.27606(4) 0.02858(17) Uani 1 1 d .
Si8 Si 0.54001(6) 0.17045(4) 0.19637(3) 0.02120(15) Uani 1 1 d .
Si9 Si 0.47022(6) 0.15642(4) 0.37073(4) 0.02676(16) Uani 1 1 d .
Si10 Si 0.47356(7) 0.32573(4) 0.25190(4) 0.03083(18) Uani 1 1 d .
Si11 Si 0.59522(7) 0.31000(5) 0.02881(4) 0.03236(18) Uani 1 1 d .
Si12 Si 0.80732(7) 0.19543(5) 0.10998(4) 0.03243(18) Uani 1 1 d .
N1 N 0.56504(18) -0.13638(12) 0.30046(10) 0.0257(5) Uani 1 1 d .
N2 N 0.74064(18) -0.10445(12) 0.18990(10) 0.0259(5) Uani 1 1 d .
N3 N 0.76510(18) -0.10666(12) 0.32698(10) 0.0256(5) Uani 1 1 d .
C1 C 0.5120(2) -0.06297(14) 0.28072(12) 0.0220(5) Uani 1 1 d .
C2 C 0.6943(2) -0.02940(15) 0.16536(12) 0.0235(5) Uani 1 1 d .
C3 C 0.7259(2) -0.03024(15) 0.30937(12) 0.0233(5) Uani 1 1 d .
C4 C 0.7206(2) -0.34691(15) 0.27716(13) 0.0262(5) Uani 1 1 d .
H4 H 0.7711 -0.4003 0.2864 0.031 Uiso 1 1 calc R
C5 C 0.5825(3) -0.4508(2) 0.41320(16) 0.0538(9) Uani 1 1 d .
H5A H 0.6454 -0.4953 0.4131 0.081 Uiso 1 1 calc R
H5B H 0.5109 -0.4703 0.4303 0.081 Uiso 1 1 calc R
H5C H 0.5957 -0.4258 0.4446 0.081 Uiso 1 1 calc R
C6 C 0.5234(3) -0.42790(19) 0.26840(18) 0.0465(8) Uani 1 1 d .
H6A H 0.5825 -0.4735 0.2658 0.070 Uiso 1 1 calc R
H6B H 0.5093 -0.3911 0.2202 0.070 Uiso 1 1 calc R
H6C H 0.4531 -0.4460 0.2936 0.070 Uiso 1 1 calc R
C7 C 0.4507(3) -0.28908(19) 0.32005(18) 0.0460(8) Uani 1 1 d .
H7A H 0.4452 -0.2499 0.2718 0.069 Uiso 1 1 calc R
H7B H 0.4645 -0.2643 0.3515 0.069 Uiso 1 1 calc R
H7C H 0.3794 -0.3088 0.3375 0.069 Uiso 1 1 calc R
C8 C 0.7408(3) -0.3879(2) 0.13733(17) 0.0561(9) Uani 1 1 d .
H8A H 0.6767 -0.4150 0.1595 0.084 Uiso 1 1 calc R
H8B H 0.8125 -0.4259 0.1484 0.084 Uiso 1 1 calc R
H8C H 0.7382 -0.3650 0.0857 0.084 Uiso 1 1 calc R
C9 C 0.6035(3) -0.22300(19) 0.14099(16) 0.0460(8) Uani 1 1 d .
H9A H 0.5331 -0.2423 0.1640 0.069 Uiso 1 1 calc R
H9B H 0.6055 -0.2071 0.0893 0.069 Uiso 1 1 calc R
H9C H 0.6062 -0.1774 0.1529 0.069 Uiso 1 1 calc R
C10 C 0.8610(3) -0.25978(18) 0.12507(13) 0.0386(7) Uani 1 1 d .
H10A H 0.9304 -0.2992 0.1392 0.058 Uiso 1 1 calc R
H10B H 0.8603 -0.2138 0.1375 0.058 Uiso 1 1 calc R
H10C H 0.8591 -0.2431 0.0736 0.058 Uiso 1 1 calc R
C11 C 0.9581(2) -0.32447(15) 0.29429(12) 0.0245(5) Uani 1 1 d .
H11 H 0.9549 -0.3195 0.2442 0.029 Uiso 1 1 calc R
C12 C 0.9331(3) -0.50431(17) 0.39973(16) 0.0412(7) Uani 1 1 d .
H12A H 0.9108 -0.4887 0.4417 0.062 Uiso 1 1 calc R
H12B H 0.9751 -0.5591 0.4138 0.062 Uiso 1 1 calc R
H12C H 0.8649 -0.5000 0.3785 0.062 Uiso 1 1 calc R
C13 C 1.0687(3) -0.4712(2) 0.25242(19) 0.0650(11) Uani 1 1 d .
H13A H 1.1177 -0.4377 0.2162 0.098 Uiso 1 1 calc R
H13B H 0.9996 -0.4674 0.2322 0.098 Uiso 1 1 calc R
H13C H 1.1096 -0.5262 0.2681 0.098 Uiso 1 1 calc R
C14 C 1.1609(3) -0.4590(2) 0.38016(19) 0.0590(9) Uani 1 1 d .
H14A H 1.2155 -0.4266 0.3490 0.089 Uiso 1 1 calc R
H14B H 1.1960 -0.5152 0.3921 0.089 Uiso 1 1 calc R
H14C H 1.1387 -0.4468 0.4239 0.089 Uiso 1 1 calc R
C15 C 1.1945(2) -0.28784(19) 0.21786(15) 0.0421(7) Uani 1 1 d .
H15A H 1.1696 -0.2911 0.1764 0.063 Uiso 1 1 calc R
H15B H 1.2359 -0.3399 0.2456 0.063 Uiso 1 1 calc R
H15C H 1.2446 -0.2493 0.2020 0.063 Uiso 1 1 calc R
C16 C 1.1087(3) -0.2489(2) 0.35789(15) 0.0484(8) Uani 1 1 d .
H16A H 1.1381 -0.3024 0.3899 0.073 Uiso 1 1 calc R
H16B H 1.0428 -0.2240 0.3826 0.073 Uiso 1 1 calc R
H16C H 1.1683 -0.2173 0.3432 0.073 Uiso 1 1 calc R
C17 C 1.0093(2) -0.14805(18) 0.21854(16) 0.0413(7) Uani 1 1 d .
H17A H 0.9842 -0.1469 0.1753 0.062 Uiso 1 1 calc R
H17B H 1.0706 -0.1181 0.2056 0.062 Uiso 1 1 calc R
H17C H 0.9452 -0.1243 0.2452 0.062 Uiso 1 1 calc R
C18 C 0.7640(2) -0.33164(16) 0.42484(12) 0.0280(6) Uani 1 1 d .
H18 H 0.7620 -0.3894 0.4437 0.034 Uiso 1 1 calc R
C19 C 0.6461(2) -0.28704(18) 0.44998(13) 0.0386(7) Uani 1 1 d .
H19A H 0.5851 -0.2939 0.4290 0.058 Uiso 1 1 calc R
H19B H 0.6473 -0.2306 0.4347 0.058 Uiso 1 1 calc R
H19C H 0.6325 -0.3089 0.5020 0.058 Uiso 1 1 calc R
C20 C 0.8594(2) -0.32029(18) 0.45950(13) 0.0374(7) Uani 1 1 d .
H20A H 0.9333 -0.3486 0.4451 0.056 Uiso 1 1 calc R
H20B H 0.8439 -0.3413 0.5114 0.056 Uiso 1 1 calc R
H20C H 0.8609 -0.2638 0.4437 0.056 Uiso 1 1 calc R
C21 C 0.5282(2) 0.21222(14) 0.27273(12) 0.0245(5) Uani 1 1 d .
H21 H 0.6103 0.2064 0.2779 0.029 Uiso 1 1 calc R
C22 C 0.4661(2) 0.04810(16) 0.39355(13) 0.0317(6) Uani 1 1 d .
H22A H 0.4196 0.0437 0.3615 0.048 Uiso 1 1 calc R
H22B H 0.4329 0.0263 0.4428 0.048 Uiso 1 1 calc R
H22C H 0.5437 0.0185 0.3881 0.048 Uiso 1 1 calc R
C23 C 0.3156(2) 0.19948(18) 0.39682(14) 0.0379(7) Uani 1 1 d .
H23A H 0.2661 0.1994 0.3641 0.057 Uiso 1 1 calc R
H23B H 0.3101 0.2538 0.3941 0.057 Uiso 1 1 calc R
H23C H 0.2916 0.1672 0.4455 0.057 Uiso 1 1 calc R
C24 C 0.5626(3) 0.15714(18) 0.43600(13) 0.0379(7) Uani 1 1 d .
H24A H 0.5677 0.2118 0.4271 0.057 Uiso 1 1 calc R
H24B H 0.6390 0.1263 0.4297 0.057 Uiso 1 1 calc R
H24C H 0.5285 0.1337 0.4848 0.057 Uiso 1 1 calc R
C25 C 0.3240(3) 0.36792(18) 0.22300(16) 0.0452(8) Uani 1 1 d .
H25A H 0.2703 0.3377 0.2582 0.068 Uiso 1 1 calc R
H25B H 0.3224 0.3643 0.1766 0.068 Uiso 1 1 calc R
H25C H 0.3022 0.4235 0.2193 0.068 Uiso 1 1 calc R
C26 C 0.4707(3) 0.35375(18) 0.33297(15) 0.0501(9) Uani 1 1 d .
H26A H 0.5457 0.3338 0.3510 0.075 Uiso 1 1 calc R
H26B H 0.4132 0.3303 0.3702 0.075 Uiso 1 1 calc R
H26C H 0.4518 0.4115 0.3193 0.075 Uiso 1 1 calc R
C27 C 0.5758(3) 0.38569(18) 0.18288(15) 0.0454(8) Uani 1 1 d .
H27A H 0.6532 0.3647 0.1972 0.068 Uiso 1 1 calc R
H27B H 0.5531 0.4412 0.1794 0.068 Uiso 1 1 calc R
H27C H 0.5738 0.3821 0.1366 0.068 Uiso 1 1 calc R
C28 C 0.6422(2) 0.21194(15) 0.10949(12) 0.0263(5) Uani 1 1 d .
H28 H 0.6418 0.1729 0.0870 0.032 Uiso 1 1 calc R
C29 C 0.4428(3) 0.36917(18) 0.03265(15) 0.0477(8) Uani 1 1 d .
H29A H 0.4287 0.3872 0.0731 0.072 Uiso 1 1 calc R
H29B H 0.3889 0.3355 0.0383 0.072 Uiso 1 1 calc R
H29C H 0.4328 0.4151 -0.0115 0.072 Uiso 1 1 calc R
C30 C 0.6837(3) 0.39139(18) 0.00244(15) 0.0462(8) Uani 1 1 d .
H30A H 0.7650 0.3679 -0.0014 0.069 Uiso 1 1 calc R
H30B H 0.6675 0.4158 0.0388 0.069 Uiso 1 1 calc R
H30C H 0.6637 0.4318 -0.0434 0.069 Uiso 1 1 calc R
C31 C 0.6087(3) 0.27985(19) -0.05214(14) 0.0468(8) Uani 1 1 d .
H31A H 0.6852 0.2490 -0.0581 0.070 Uiso 1 1 calc R
H31B H 0.5958 0.3274 -0.0947 0.070 Uiso 1 1 calc R
H31C H 0.5520 0.2477 -0.0451 0.070 Uiso 1 1 calc R
C32 C 0.8487(3) 0.25730(19) 0.15446(17) 0.0482(8) Uani 1 1 d .
H32A H 0.8104 0.2455 0.2029 0.072 Uiso 1 1 calc R
H32B H 0.8255 0.3137 0.1270 0.072 Uiso 1 1 calc R
H32C H 0.9313 0.2444 0.1563 0.072 Uiso 1 1 calc R
C33 C 0.8827(3) 0.2187(2) 0.01560(16) 0.0575(9) Uani 1 1 d .
H33A H 0.8617 0.1873 -0.0074 0.086 Uiso 1 1 calc R
H33B H 0.9653 0.2056 0.0176 0.086 Uiso 1 1 calc R
H33C H 0.8598 0.2751 -0.0118 0.086 Uiso 1 1 calc R
C34 C 0.8845(2) 0.08772(17) 0.15321(15) 0.0371(7) Uani 1 1 d .
H34A H 0.8548 0.0671 0.2034 0.056 Uiso 1 1 calc R
H34B H 0.9663 0.0861 0.1498 0.056 Uiso 1 1 calc R
H34C H 0.8718 0.0552 0.1284 0.056 Uiso 1 1 calc R
C35 C 0.3873(2) 0.19804(15) 0.16739(13) 0.0269(6) Uani 1 1 d .
H35 H 0.3705 0.2572 0.1491 0.032 Uiso 1 1 calc R
C36 C 0.3700(2) 0.17665(18) 0.10366(14) 0.0358(6) Uani 1 1 d .
H36A H 0.4302 0.1917 0.0650 0.054 Uiso 1 1 calc R
H36B H 0.2956 0.2053 0.0867 0.054 Uiso 1 1 calc R
H36C H 0.3732 0.1196 0.1193 0.054 Uiso 1 1 calc R
C37 C 0.2917(2) 0.17500(17) 0.23004(14) 0.0340(6) Uani 1 1 d .
H37A H 0.3035 0.1893 0.2692 0.051 Uiso 1 1 calc R
H37B H 0.2946 0.1179 0.2467 0.051 Uiso 1 1 calc R
H37C H 0.2171 0.2034 0.2134 0.051 Uiso 1 1 calc R
C38 C 0.3820(2) -0.04829(14) 0.28860(13) 0.0243(5) Uani 1 1 d .
C39 C 0.3226(2) -0.02049(15) 0.22748(14) 0.0292(6) Uani 1 1 d .
H39 H 0.3640 -0.0091 0.1817 0.035 Uiso 1 1 calc R
C40 C 0.2022(2) -0.00944(18) 0.23381(16) 0.0371(7) Uani 1 1 d .
H40 H 0.1636 0.0086 0.1924 0.045 Uiso 1 1 calc R
C41 C 0.1400(2) -0.02508(18) 0.30088(17) 0.0415(7) Uani 1 1 d .
H41 H 0.0592 -0.0157 0.3049 0.050 Uiso 1 1 calc R
C42 C 0.1976(3) -0.05483(19) 0.36256(16) 0.0420(7) Uani 1 1 d .
H42 H 0.1555 -0.0664 0.4081 0.050 Uiso 1 1 calc R
C43 C 0.3181(2) -0.06752(17) 0.35672(14) 0.0332(6) Uani 1 1 d .
H43 H 0.3564 -0.0890 0.3985 0.040 Uiso 1 1 calc R
C44 C 0.7040(2) 0.00943(15) 0.08392(12) 0.0252(5) Uani 1 1 d .
C45 C 0.8106(3) -0.0023(2) 0.04360(15) 0.0505(9) Uani 1 1 d .
H45 H 0.8768 -0.0302 0.0673 0.061 Uiso 1 1 calc R
C46 C 0.8190(3) 0.0273(2) -0.03147(15) 0.0583(10) Uani 1 1 d .
H46 H 0.8913 0.0215 -0.0579 0.070 Uiso 1 1 calc R
C47 C 0.7206(3) 0.06528(19) -0.06736(15) 0.0469(8) Uani 1 1 d .
H47 H 0.7263 0.0855 -0.1178 0.056 Uiso 1 1 calc R
C48 C 0.6150(3) 0.07280(19) -0.02791(15) 0.0489(8) Uani 1 1 d .
H48 H 0.5478 0.0959 -0.0515 0.059 Uiso 1 1 calc R
C49 C 0.6073(3) 0.04601(17) 0.04761(14) 0.0382(7) Uani 1 1 d .
H49 H 0.5350 0.0531 0.0738 0.046 Uiso 1 1 calc R
C50 C 0.7725(2) 0.00952(15) 0.34945(12) 0.0254(5) Uani 1 1 d .
C51 C 0.8039(2) -0.03781(17) 0.41968(13) 0.0339(6) Uani 1 1 d .
H51 H 0.7908 -0.0904 0.4414 0.041 Uiso 1 1 calc R
C52 C 0.8547(3) -0.00569(19) 0.45673(15) 0.0412(7) Uani 1 1 d .
H52 H 0.8727 -0.0364 0.5039 0.049 Uiso 1 1 calc R
C53 C 0.8785(3) 0.07095(19) 0.42426(15) 0.0417(7) Uani 1 1 d .
H53 H 0.9152 0.0910 0.4488 0.050 Uiso 1 1 calc R
C54 C 0.8477(2) 0.11810(17) 0.35514(15) 0.0358(6) Uani 1 1 d .
H54 H 0.8635 0.1699 0.3331 0.043 Uiso 1 1 calc R
C55 C 0.7929(2) 0.08767(15) 0.31855(13) 0.0282(6) Uani 1 1 d .
H55 H 0.7697 0.1202 0.2728 0.034 Uiso 1 1 calc R
C56 C 0.7973(3) 0.3138(2) 0.4214(2) 0.0529(9) Uani 1 1 d .
C57 C 0.7860(3) 0.3610(2) 0.3493(2) 0.0563(9) Uani 1 1 d .
H57 H 0.7148 0.3944 0.3363 0.068 Uiso 1 1 calc R
C58 C 0.8776(5) 0.3598(3) 0.2962(2) 0.0821(13) Uani 1 1 d .
H58 H 0.8681 0.3925 0.2481 0.098 Uiso 1 1 calc R
C59 C 0.9837(5) 0.3098(4) 0.3146(4) 0.109(2) Uani 1 1 d .
H59 H 1.0465 0.3079 0.2797 0.130 Uiso 1 1 calc R
C60 C 0.9925(5) 0.2631(3) 0.3867(4) 0.104(2) Uani 1 1 d .
H60 H 1.0629 0.2287 0.3999 0.125 Uiso 1 1 calc R
C61 C 0.9038(4) 0.2648(3) 0.4391(3) 0.0782(13) Uani 1 1 d .
H61 H 0.9144 0.2329 0.4872 0.094 Uiso 1 1 calc R
C62 C 0.7001(4) 0.3154(3) 0.4798(2) 0.0806(13) Uani 1 1 d .
H62A H 0.6328 0.3528 0.4590 0.121 Uiso 1 1 calc R
H62B H 0.7228 0.3321 0.5146 0.121 Uiso 1 1 calc R
H62C H 0.6822 0.2624 0.5036 0.121 Uiso 1 1 calc R
C63 C -0.0199(7) 0.5205(7) -0.0267(4) 0.129(7) Uani 0.50 1 d PD
C64 C 0.0283(10) 0.5346(6) 0.0228(6) 0.098(5) Uani 0.50 1 d PD
H64 H 0.0211 0.5872 0.0210 0.117 Uiso 0.50 1 calc PR
C65 C 0.0871(8) 0.4716(5) 0.0750(6) 0.107(3) Uani 0.50 1 d PD
H65 H 0.1181 0.4812 0.1095 0.128 Uiso 0.50 1 calc PR
C66 C 0.1004(14) 0.3947(6) 0.0764(8) 0.096(5) Uani 0.50 1 d PD
H66 H 0.1404 0.3516 0.1120 0.115 Uiso 0.50 1 calc PR
C67 C 0.0549(8) 0.3813(6) 0.0257(6) 0.107(3) Uani 0.50 1 d PD
H67 H 0.0679 0.3293 0.0249 0.128 Uiso 0.50 1 calc PR
C68 C -0.0096(14) 0.4434(7) -0.0240(8) 0.138(8) Uani 0.50 1 d PD
H68 H -0.0463 0.4333 -0.0557 0.165 Uiso 0.50 1 calc PR
C69 C -0.0815(19) 0.5876(11) -0.0834(9) 0.226(15) Uani 0.50 1 d PD
H69A H -0.0820 0.6375 -0.0777 0.339 Uiso 0.50 1 calc PR
H69B H -0.1600 0.5809 -0.0796 0.339 Uiso 0.50 1 calc PR
H69C H -0.0430 0.5884 -0.1301 0.339 Uiso 0.50 1 calc PR

loop_
_atom_site_aniso_label
_atom_site_aniso_U_11
_atom_site_aniso_U_22
_atom_site_aniso_U_33
_atom_site_aniso_U_23
_atom_site_aniso_U_13
_atom_site_aniso_U_12
Si1 0.0222(4) 0.0181(4) 0.0268(3) -0.0075(3) -0.0058(3) 0.0006(3)
Si2 0.0202(4) 0.0175(3) 0.0223(3) -0.0073(3) -0.0043(3) -0.0010(3)
Si3 0.0195(4) 0.0186(3) 0.0229(3) -0.0068(3) -0.0030(3) 0.0001(3)
Si4 0.0262(4) 0.0293(4) 0.0454(4) -0.0119(4) -0.0009(3) -0.0098(3)
Si5 0.0318(4) 0.0347(4) 0.0305(4) -0.0128(3) -0.0079(3) -0.0050(3)
Si6 0.0262(4) 0.0270(4) 0.0455(4) -0.0106(4) -0.0062(3) 0.0061(3)
Si7 0.0202(4) 0.0331(4) 0.0318(4) -0.0107(3) -0.0034(3) -0.0047(3)
Si8 0.0212(4) 0.0179(3) 0.0236(3) -0.0077(3) -0.0034(3) -0.0007(3)
Si9 0.0292(4) 0.0261(4) 0.0263(3) -0.0116(3) 0.0017(3) -0.0072(3)
Si10 0.0390(5) 0.0215(4) 0.0318(4) -0.0124(3) 0.0019(3) -0.0050(3)
Si11 0.0415(5) 0.0259(4) 0.0250(3) -0.0047(3) -0.0043(3) -0.0045(4)
Si12 0.0264(4) 0.0331(4) 0.0331(4) -0.0081(3) 0.0021(3) -0.0072(3)
N1 0.0255(12) 0.0208(11) 0.0298(10) -0.0088(9) -0.0061(9) -0.0008(9)
N2 0.0242(12) 0.0226(12) 0.0307(11) -0.0107(9) -0.0063(9) 0.0006(9)
N3 0.0247(12) 0.0229(11) 0.0278(10) -0.0081(9) -0.0063(9) -0.0009(9)
C1 0.0204(13) 0.0195(13) 0.0255(11) -0.0081(10) -0.0044(9) -0.0009(10)
C2 0.0242(14) 0.0240(13) 0.0226(11) -0.0081(10) -0.0047(10) -0.0037(11)
C3 0.0209(13) 0.0234(13) 0.0268(12) -0.0102(10) -0.0050(10) -0.0028(11)
C4 0.0234(14) 0.0228(13) 0.0315(12) -0.0104(11) -0.0056(10) 0.0006(11)
C5 0.051(2) 0.051(2) 0.0534(19) -0.0063(16) 0.0053(16) -0.0262(18)
C6 0.0356(18) 0.0393(19) 0.070(2) -0.0222(16) -0.0047(15) -0.0132(15)
C7 0.0290(17) 0.0420(19) 0.067(2) -0.0206(16) -0.0003(15) -0.0091(14)
C8 0.066(3) 0.066(2) 0.0532(19) -0.0362(18) -0.0020(17) -0.020(2)
C9 0.046(2) 0.047(2) 0.0430(16) -0.0082(15) -0.0201(14) -0.0069(16)
C10 0.0437(19) 0.0429(18) 0.0249(12) -0.0106(13) -0.0043(12) -0.0023(14)
C11 0.0161(13) 0.0303(14) 0.0268(12) -0.0113(11) -0.0007(9) -0.0031(11)
C12 0.0377(18) 0.0264(16) 0.0531(17) -0.0082(13) -0.0140(14) 0.0028(13)
C13 0.066(3) 0.043(2) 0.080(2) -0.0356(19) 0.007(2) 0.0121(19)
C14 0.0303(19) 0.047(2) 0.076(2) 0.0049(18) -0.0170(17) 0.0001(16)
C15 0.0231(16) 0.052(2) 0.0464(16) -0.0163(15) 0.0060(13) -0.0084(14)
C16 0.048(2) 0.061(2) 0.0469(17) -0.0216(16) -0.0094(15) -0.0222(17)
C17 0.0254(16) 0.0390(18) 0.0562(18) -0.0090(15) -0.0034(13) -0.0137(14)
C18 0.0278(15) 0.0263(14) 0.0269(12) -0.0086(11) -0.0034(10) -0.0009(11)
C19 0.0369(17) 0.0490(19) 0.0264(13) -0.0172(13) 0.0020(12) -0.0001(14)
C20 0.0368(17) 0.0441(18) 0.0287(13) -0.0132(13) -0.0070(12) 0.0000(14)
C21 0.0282(14) 0.0204(13) 0.0254(11) -0.0099(10) -0.0034(10) -0.0019(11)
C22 0.0362(17) 0.0302(15) 0.0281(12) -0.0097(11) 0.0044(11) -0.0120(13)
C23 0.0357(17) 0.0407(18) 0.0360(14) -0.0162(13) 0.0090(12) -0.0102(14)
C24 0.0434(18) 0.0429(18) 0.0297(13) -0.0152(13) 0.0004(12) -0.0119(14)
C25 0.049(2) 0.0269(16) 0.0537(18) -0.0184(14) -0.0023(15) 0.0072(14)
C26 0.079(3) 0.0331(18) 0.0430(16) -0.0190(14) 0.0064(16) -0.0199(17)
C27 0.062(2) 0.0297(17) 0.0456(17) -0.0160(14) 0.0061(15) -0.0150(16)
C28 0.0312(15) 0.0219(13) 0.0267(12) -0.0109(10) -0.0030(10) -0.0034(11)
C29 0.055(2) 0.0322(17) 0.0397(15) 0.0003(13) -0.0093(15) 0.0033(15)
C30 0.061(2) 0.0310(17) 0.0393(16) -0.0031(13) -0.0020(15) -0.0137(16)
C31 0.063(2) 0.0445(19) 0.0295(14) -0.0068(14) -0.0042(14) -0.0156(17)
C32 0.044(2) 0.0396(19) 0.0587(19) -0.0095(15) -0.0105(16) -0.0135(16)
C33 0.043(2) 0.061(2) 0.0449(17) -0.0038(17) 0.0136(15) -0.0053(18)
C34 0.0208(15) 0.0462(19) 0.0437(15) -0.0182(14) 0.0013(12) -0.0052(13)
C35 0.0273(14) 0.0210(13) 0.0324(13) -0.0113(11) -0.0098(11) 0.0030(11)
C36 0.0310(16) 0.0413(17) 0.0401(15) -0.0184(13) -0.0095(12) -0.0053(13)
C37 0.0255(15) 0.0353(16) 0.0433(15) -0.0198(13) -0.0037(12) 0.0001(12)
C38 0.0220(14) 0.0171(13) 0.0346(13) -0.0094(11) -0.0056(10) -0.0028(10)
C39 0.0262(15) 0.0279(15) 0.0347(13) -0.0121(12) -0.0063(11) -0.0035(12)
C40 0.0264(16) 0.0396(17) 0.0525(17) -0.0224(14) -0.0134(13) -0.0022(13)
C41 0.0187(15) 0.0459(19) 0.070(2) -0.0330(17) -0.0032(14) -0.0047(13)
C42 0.0317(17) 0.052(2) 0.0471(16) -0.0232(15) 0.0065(13) -0.0150(15)
C43 0.0287(16) 0.0411(17) 0.0329(13) -0.0134(13) 0.0004(11) -0.0146(13)
C44 0.0270(14) 0.0259(14) 0.0236(11) -0.0108(10) -0.0027(10) -0.0034(11)
C45 0.0350(18) 0.075(3) 0.0349(15) -0.0142(16) -0.0065(13) -0.0049(17)
C46 0.046(2) 0.093(3) 0.0285(14) -0.0172(18) 0.0076(14) -0.017(2)
C47 0.073(3) 0.0436(19) 0.0252(13) -0.0128(13) -0.0083(15) -0.0098(17)
C48 0.058(2) 0.046(2) 0.0367(15) -0.0113(15) -0.0247(15) 0.0106(17)
C49 0.0337(17) 0.0374(17) 0.0357(14) -0.0109(13) -0.0100(12) 0.0084(13)
C50 0.0233(14) 0.0260(14) 0.0279(12) -0.0110(11) -0.0037(10) -0.0033(11)
C51 0.0453(18) 0.0321(16) 0.0270(12) -0.0092(12) -0.0141(12) -0.0069(13)
C52 0.049(2) 0.0464(19) 0.0340(14) -0.0155(14) -0.0184(13) -0.0066(15)
C53 0.0421(19) 0.049(2) 0.0471(17) -0.0252(15) -0.0177(14) -0.0092(15)
C54 0.0376(17) 0.0327(16) 0.0431(15) -0.0169(13) -0.0090(13) -0.0085(13)
C55 0.0298(15) 0.0255(14) 0.0298(12) -0.0089(11) -0.0099(11) -0.0027(12)
C56 0.051(2) 0.048(2) 0.075(2) -0.0325(19) -0.0191(18) -0.0092(17)
C57 0.045(2) 0.054(2) 0.075(2) -0.025(2) -0.0131(19) -0.0101(18)
C58 0.096(4) 0.083(3) 0.088(3) -0.041(3) 0.009(3) -0.048(3)
C59 0.060(4) 0.112(5) 0.195(6) -0.103(5) 0.049(4) -0.054(4)
C60 0.054(3) 0.079(4) 0.206(7) -0.081(5) -0.033(4) 0.002(3)
C61 0.068(3) 0.061(3) 0.122(4) -0.043(3) -0.047(3) 0.001(2)
C62 0.091(4) 0.087(3) 0.075(3) -0.040(3) -0.012(2) -0.018(3)
C63 0.039(6) 0.33(2) 0.055(5) -0.072(11) 0.027(4) -0.111(10)
C64 0.064(10) 0.154(12) 0.086(10) -0.021(10) -0.014(8) -0.068(9)
C65 0.047(4) 0.165(9) 0.151(9) -0.098(8) 0.046(5) -0.069(5)
C66 0.061(9) 0.082(8) 0.141(14) -0.044(9) 0.003(9) -0.011(7)
C67 0.047(4) 0.165(9) 0.151(9) -0.098(8) 0.046(5) -0.069(5)
C68 0.055(10) 0.24(2) 0.20(2) -0.171(19) 0.024(11) -0.036(11)
C69 0.092(15) 0.43(4) 0.076(10) 0.052(16) -0.035(10) -0.11(2)

loop_
_atom_type_symbol
_atom_type_description
_atom_type_scat_dispersion_real
_atom_type_scat_dispersion_imag
_atom_type_scat_source
C C 0.0033 0.0016 'International Tables Vol C Tables 4.2.6.8 and 6.1.1.4'
H H 0.0000 0.0000 'International Tables Vol C Tables 4.2.6.8 and 6.1.1.4'
N N 0.0061 0.0033 'International Tables Vol C Tables 4.2.6.8 and 6.1.1.4'
Si Si 0.0817 0.0704 'International Tables Vol C Tables 4.2.6.8 and 6.1.1.4'

loop_
_geom_angle_atom_site_label_1
_geom_angle_atom_site_label_2
_geom_angle_atom_site_label_3
_geom_angle
N3 Si1 N2 105.83(10)
N3 Si1 N1 103.06(10)
N2 Si1 N1 102.17(10)
N3 Si1 Si3 114.69(7)
N2 Si1 Si3 116.17(7)
N1 Si1 Si3 113.36(8)
C2 Si2 C3 97.16(10)
C2 Si2 C1 91.56(10)
C3 Si2 C1 95.81(10)
C2 Si2 Si8 120.10(8)
C3 Si2 Si8 119.17(7)
C1 Si2 Si8 126.04(8)
C11 Si3 C18 110.98(11)
C11 Si3 C4 106.80(10)
C18 Si3 C4 114.54(11)
C11 Si3 Si1 114.04(8)
C18 Si3 Si1 102.30(8)
C4 Si3 Si1 108.33(8)
C7 Si4 C5 108.80(15)
C7 Si4 C6 104.71(14)
C5 Si4 C6 104.02(15)
C7 Si4 C4 115.83(13)
C5 Si4 C4 110.93(13)
C6 Si4 C4 111.73(12)
C9 Si5 C10 105.06(14)
C9 Si5 C8 109.98(15)
C10 Si5 C8 103.43(14)
C9 Si5 C4 110.72(12)
C10 Si5 C4 116.70(11)
C8 Si5 C4 110.55(14)
C12 Si6 C13 106.85(16)
C12 Si6 C14 103.34(14)
C13 Si6 C14 109.25(17)
C12 Si6 C11 116.02(12)
C13 Si6 C11 106.44(14)
C14 Si6 C11 114.62(13)
C16 Si7 C17 105.20(14)
C16 Si7 C15 110.73(14)
C17 Si7 C15 102.98(14)
C16 Si7 C11 115.96(13)
C17 Si7 C11 113.73(12)
C15 Si7 C11 107.51(12)
C35 Si8 C21 105.62(11)
C35 Si8 C28 106.81(11)
C21 Si8 C28 117.56(11)
C35 Si8 Si2 110.45(8)
C21 Si8 Si2 112.60(8)
C28 Si8 Si2 103.66(8)
C22 Si9 C24 105.49(13)
C22 Si9 C23 102.40(13)
C24 Si9 C23 107.87(12)
C22 Si9 C21 115.81(10)
C24 Si9 C21 110.32(12)
C23 Si9 C21 114.21(12)
C27 Si10 C25 108.59(15)
C27 Si10 C26 103.15(13)
C25 Si10 C26 104.72(15)
C27 Si10 C21 111.37(12)
C25 Si10 C21 116.44(12)
C26 Si10 C21 111.55(12)
C31 Si11 C29 104.16(14)
C31 Si11 C30 106.79(14)
C29 Si11 C30 101.77(15)
C31 Si11 C28 106.70(12)
C29 Si11 C28 119.61(12)
C30 Si11 C28 116.60(13)
C33 Si12 C32 109.16(16)
C33 Si12 C34 99.76(14)
C32 Si12 C34 107.12(13)
C33 Si12 C28 111.14(13)
C32 Si12 C28 112.57(13)
C34 Si12 C28 116.22(12)
C1 N1 Si1 119.50(18)
C2 N2 Si1 119.02(16)
C3 N3 Si1 118.36(16)
N1 C1 C38 116.8(2)
N1 C1 Si2 116.69(18)
C38 C1 Si2 126.44(17)
N2 C2 C44 115.2(2)
N2 C2 Si2 117.58(17)
C44 C2 Si2 127.08(17)
N3 C3 C50 114.3(2)
N3 C3 Si2 118.04(16)
C50 C3 Si2 127.60(17)
Si4 C4 Si5 111.69(12)
Si4 C4 Si3 120.39(12)
Si5 C4 Si3 116.37(13)
Si4 C4 H4 101.4
Si5 C4 H4 101.4
Si3 C4 H4 101.4
Si4 C5 H5A 109.5
Si4 C5 H5B 109.5
H5A C5 H5B 109.5
Si4 C5 H5C 109.5
H5A C5 H5C 109.5
H5B C5 H5C 109.5
Si4 C6 H6A 109.5
Si4 C6 H6B 109.5
H6A C6 H6B 109.5
Si4 C6 H6C 109.5
H6A C6 H6C 109.5
H6B C6 H6C 109.5
Si4 C7 H7A 109.5
Si4 C7 H7B 109.5
H7A C7 H7B 109.5
Si4 C7 H7C 109.5
H7A C7 H7C 109.5
H7B C7 H7C 109.5
Si5 C8 H8A 109.5
Si5 C8 H8B 109.5
H8A C8 H8B 109.5
Si5 C8 H8C 109.5
H8A C8 H8C 109.5
H8B C8 H8C 109.5
Si5 C9 H9A 109.5
Si5 C9 H9B 109.5
H9A C9 H9B 109.5
Si5 C9 H9C 109.5
H9A C9 H9C 109.5
H9B C9 H9C 109.5
Si5 C10 H10A 109.5
Si5 C10 H10B 109.5
H10A C10 H10B 109.5
Si5 C10 H10C 109.5
H10A C10 H10C 109.5
H10B C10 H10C 109.5
Si3 C11 Si7 124.57(13)
Si3 C11 Si6 115.44(13)
Si7 C11 Si6 113.12(12)
Si3 C11 H11 98.8
Si7 C11 H11 98.8
Si6 C11 H11 98.8
Si6 C12 H12A 109.5
Si6 C12 H12B 109.5
H12A C12 H12B 109.5
Si6 C12 H12C 109.5
H12A C12 H12C 109.5
H12B C12 H12C 109.5
Si6 C13 H13A 109.5
Si6 C13 H13B 109.5
H13A C13 H13B 109.5
Si6 C13 H13C 109.5
H13A C13 H13C 109.5
H13B C13 H13C 109.5
Si6 C14 H14A 109.5
Si6 C14 H14B 109.5
H14A C14 H14B 109.5
Si6 C14 H14C 109.5
H14A C14 H14C 109.5
H14B C14 H14C 109.5
Si7 C15 H15A 109.5
Si7 C15 H15B 109.5
H15A C15 H15B 109.5
Si7 C15 H15C 109.5
H15A C15 H15C 109.5
H15B C15 H15C 109.5
Si7 C16 H16A 109.5
Si7 C16 H16B 109.5
H16A C16 H16B 109.5
Si7 C16 H16C 109.5
H16A C16 H16C 109.5
H16B C16 H16C 109.5
Si7 C17 H17A 109.5
Si7 C17 H17B 109.5
H17A C17 H17B 109.5
Si7 C17 H17C 109.5
H17A C17 H17C 109.5
H17B C17 H17C 109.5
C20 C18 C19 108.4(2)
C20 C18 Si3 111.59(18)
C19 C18 Si3 113.60(17)
C20 C18 H18 107.7
C19 C18 H18 107.7
Si3 C18 H18 107.7
C18 C19 H19A 109.5
C18 C19 H19B 109.5
H19A C19 H19B 109.5
C18 C19 H19C 109.5
H19A C19 H19C 109.5
H19B C19 H19C 109.5
C18 C20 H20A 109.5
C18 C20 H20B 109.5
H20A C20 H20B 109.5
C18 C20 H20C 109.5
H20A C20 H20C 109.5
H20B C20 H20C 109.5
Si10 C21 Si9 107.98(11)
Si10 C21 Si8 118.47(12)
Si9 C21 Si8 121.98(13)
Si10 C21 H21 101.4
Si9 C21 H21 101.4
Si8 C21 H21 101.4
Si9 C22 H22A 109.5
Si9 C22 H22B 109.5
H22A C22 H22B 109.5
Si9 C22 H22C 109.5
H22A C22 H22C 109.5
H22B C22 H22C 109.5
Si9 C23 H23A 109.5
Si9 C23 H23B 109.5
H23A C23 H23B 109.5
Si9 C23 H23C 109.5
H23A C23 H23C 109.5
H23B C23 H23C 109.5
Si9 C24 H24A 109.5
Si9 C24 H24B 109.5
H24A C24 H24B 109.5
Si9 C24 H24C 109.5
H24A C24 H24C 109.5
H24B C24 H24C 109.5
Si10 C25 H25A 109.5
Si10 C25 H25B 109.5
H25A C25 H25B 109.5
Si10 C25 H25C 109.5
H25A C25 H25C 109.5
H25B C25 H25C 109.5
Si10 C26 H26A 109.5
Si10 C26 H26B 109.5
H26A C26 H26B 109.5
Si10 C26 H26C 109.5
H26A C26 H26C 109.5
H26B C26 H26C 109.5
Si10 C27 H27A 109.5
Si10 C27 H27B 109.5
H27A C27 H27B 109.5
Si10 C27 H27C 109.5
H27A C27 H27C 109.5
H27B C27 H27C 109.5
Si12 C28 Si8 122.65(13)
Si12 C28 Si11 107.93(13)
Si8 C28 Si11 123.54(13)
Si12 C28 H28 98.1
Si8 C28 H28 98.1
Si11 C28 H28 98.1
Si11 C29 H29A 109.5
Si11 C29 H29B 109.5
H29A C29 H29B 109.5
Si11 C29 H29C 109.5
H29A C29 H29C 109.5
H29B C29 H29C 109.5
Si11 C30 H30A 109.5
Si11 C30 H30B 109.5
H30A C30 H30B 109.5
Si11 C30 H30C 109.5
H30A C30 H30C 109.5
H30B C30 H30C 109.5
Si11 C31 H31A 109.5
Si11 C31 H31B 109.5
H31A C31 H31B 109.5
Si11 C31 H31C 109.5
H31A C31 H31C 109.5
H31B C31 H31C 109.5
Si12 C32 H32A 109.5
Si12 C32 H32B 109.5
H32A C32 H32B 109.5
Si12 C32 H32C 109.5
H32A C32 H32C 109.5
H32B C32 H32C 109.5
Si12 C33 H33A 109.5
Si12 C33 H33B 109.5
H33A C33 H33B 109.5
Si12 C33 H33C 109.5
H33A C33 H33C 109.5
H33B C33 H33C 109.5
Si12 C34 H34A 109.5
Si12 C34 H34B 109.5
H34A C34 H34B 109.5
Si12 C34 H34C 109.5
H34A C34 H34C 109.5
H34B C34 H34C 109.5
C36 C35 C37 110.6(2)
C36 C35 Si8 117.96(18)
C37 C35 Si8 114.68(17)
C36 C35 H35 103.9
C37 C35 H35 103.9
Si8 C35 H35 103.9
C35 C36 H36A 109.5
C35 C36 H36B 109.5
H36A C36 H36B 109.5
C35 C36 H36C 109.5
H36A C36 H36C 109.5
H36B C36 H36C 109.5
C35 C37 H37A 109.5
C35 C37 H37B 109.5
H37A C37 H37B 109.5
C35 C37 H37C 109.5
H37A C37 H37C 109.5
H37B C37 H37C 109.5
C39 C38 C43 118.3(2)
C39 C38 C1 120.0(2)
C43 C38 C1 121.5(2)
C38 C39 C40 120.9(2)
C38 C39 H39 119.6
C40 C39 H39 119.6
C41 C40 C39 120.2(3)
C41 C40 H40 119.9
C39 C40 H40 119.9
C40 C41 C42 119.9(3)
C40 C41 H41 120.1
C42 C41 H41 120.1
C41 C42 C43 120.2(3)
C41 C42 H42 119.9
C43 C42 H42 119.9
C42 C43 C38 120.4(2)
C42 C43 H43 119.8
C38 C43 H43 119.8
C49 C44 C45 118.2(2)
C49 C44 C2 121.2(2)
C45 C44 C2 119.8(2)
C46 C45 C44 120.6(3)
C46 C45 H45 119.7
C44 C45 H45 119.7
C47 C46 C45 120.4(3)
C47 C46 H46 119.8
C45 C46 H46 119.8
C48 C47 C46 119.2(3)
C48 C47 H47 120.4
C46 C47 H47 120.4
C47 C48 C49 120.3(3)
C47 C48 H48 119.9
C49 C48 H48 119.9
C44 C49 C48 121.2(3)
C44 C49 H49 119.4
C48 C49 H49 119.4
C55 C50 C51 118.9(2)
C55 C50 C3 123.4(2)
C51 C50 C3 117.6(2)
C52 C51 C50 119.7(3)
C52 C51 H51 120.1
C50 C51 H51 120.1
C53 C52 C51 120.7(3)
C53 C52 H52 119.6
C51 C52 H52 119.6
C52 C53 C54 120.0(2)
C52 C53 H53 120.0
C54 C53 H53 120.0
C53 C54 C55 119.8(3)
C53 C54 H54 120.1
C55 C54 H54 120.1
C50 C55 C54 120.8(2)
C50 C55 H55 119.6
C54 C55 H55 119.6
C61 C56 C57 117.9(4)
C61 C56 C62 119.6(4)
C57 C56 C62 122.4(3)
C58 C57 C56 121.6(4)
C58 C57 H57 119.2
C56 C57 H57 119.2
C57 C58 C59 119.9(5)
C57 C58 H58 120.1
C59 C58 H58 120.1
C60 C59 C58 117.4(5)
C60 C59 H59 121.3
C58 C59 H59 121.3
C61 C60 C59 123.1(5)
C61 C60 H60 118.5
C59 C60 H60 118.5
C60 C61 C56 120.1(5)
C60 C61 H61 119.9
C56 C61 H61 119.9
C56 C62 H62A 109.5
C56 C62 H62B 109.5
H62A C62 H62B 109.5
C56 C62 H62C 109.5
H62A C62 H62C 109.5
H62B C62 H62C 109.5
C64 C63 C68 120.0(4)
C64 C63 C69 120.5(5)
C68 C63 C69 119.4(5)
C65 C64 C63 120.1(4)
C65 C64 H64 120.0
C63 C64 H64 120.0
C64 C65 C66 120.0(4)
C64 C65 H65 120.0
C66 C65 H65 120.0
C67 C66 C65 119.7(4)
C67 C66 H66 120.2
C65 C66 H66 120.2
C66 C67 C68 120.6(4)
C66 C67 H67 119.7
C68 C67 H67 119.7
C67 C68 C63 119.5(4)
C67 C68 H68 120.3
C63 C68 H68 120.3
C63 C69 H69A 109.5
C63 C69 H69B 109.5
H69A C69 H69B 109.5
C63 C69 H69C 109.5
H69A C69 H69C 109.5
H69B C69 H69C 109.5

loop_
_geom_bond_atom_site_label_1
_geom_bond_atom_site_label_2
_geom_bond_distance
Si1 N3 1.753(2)
Si1 N2 1.756(2)
Si1 N1 1.771(2)
Si1 Si3 2.3616(9)
Si2 C2 1.980(2)
Si2 C3 1.984(2)
Si2 C1 2.006(3)
Si2 Si8 2.4936(9)
Si3 C11 1.897(2)
Si3 C18 1.915(2)
Si3 C4 1.914(2)
Si4 C7 1.870(3)
Si4 C5 1.872(3)
Si4 C6 1.886(3)
Si4 C4 1.903(3)
Si5 C9 1.866(3)
Si5 C10 1.868(3)
Si5 C8 1.886(3)
Si5 C4 1.910(2)
Si6 C12 1.871(3)
Si6 C13 1.874(3)
Si6 C14 1.889(3)
Si6 C11 1.910(3)
Si7 C16 1.867(3)
Si7 C17 1.870(3)
Si7 C15 1.884(3)
Si7 C11 1.898(3)
Si8 C35 1.904(3)
Si8 C21 1.925(2)
Si8 C28 1.937(3)
Si9 C22 1.864(3)
Si9 C24 1.866(3)
Si9 C23 1.881(3)
Si9 C21 1.920(2)
Si10 C27 1.865(3)
Si10 C25 1.865(3)
Si10 C26 1.873(3)
Si10 C21 1.915(2)
Si11 C31 1.872(3)
Si11 C29 1.877(3)
Si11 C30 1.891(3)
Si11 C28 1.939(3)
Si12 C33 1.873(3)
Si12 C32 1.878(3)
Si12 C34 1.888(3)
Si12 C28 1.920(3)
N1 C1 1.274(3)
N2 C2 1.279(3)
N3 C3 1.286(3)
C1 C38 1.497(3)
C2 C44 1.505(3)
C3 C50 1.515(3)
C4 H4 0.9800
C5 H5A 0.9600
C5 H5B 0.9600
C5 H5C 0.9600
C6 H6A 0.9600
C6 H6B 0.9600
C6 H6C 0.9600
C7 H7A 0.9600
C7 H7B 0.9600
C7 H7C 0.9600
C8 H8A 0.9600
C8 H8B 0.9600
C8 H8C 0.9600
C9 H9A 0.9600
C9 H9B 0.9600
C9 H9C 0.9600
C10 H10A 0.9600
C10 H10B 0.9600
C10 H10C 0.9600
C11 H11 0.9800
C12 H12A 0.9600
C12 H12B 0.9600
C12 H12C 0.9600
C13 H13A 0.9600
C13 H13B 0.9600
C13 H13C 0.9600
C14 H14A 0.9600
C14 H14B 0.9600
C14 H14C 0.9600
C15 H15A 0.9600
C15 H15B 0.9600
C15 H15C 0.9600
C16 H16A 0.9600
C16 H16B 0.9600
C16 H16C 0.9600
C17 H17A 0.9600
C17 H17B 0.9600
C17 H17C 0.9600
C18 C20 1.531(3)
C18 C19 1.543(3)
C18 H18 0.9800
C19 H19A 0.9600
C19 H19B 0.9600
C19 H19C 0.9600
C20 H20A 0.9600
C20 H20B 0.9600
C20 H20C 0.9600
C21 H21 0.9800
C22 H22A 0.9600
C22 H22B 0.9600
C22 H22C 0.9600
C23 H23A 0.9600
C23 H23B 0.9600
C23 H23C 0.9600
C24 H24A 0.9600
C24 H24B 0.9600
C24 H24C 0.9600
C25 H25A 0.9600
C25 H25B 0.9600
C25 H25C 0.9600
C26 H26A 0.9600
C26 H26B 0.9600
C26 H26C 0.9600
C27 H27A 0.9600
C27 H27B 0.9600
C27 H27C 0.9600
C28 H28 0.9800
C29 H29A 0.9600
C29 H29B 0.9600
C29 H29C 0.9600
C30 H30A 0.9600
C30 H30B 0.9600
C30 H30C 0.9600
C31 H31A 0.9600
C31 H31B 0.9600
C31 H31C 0.9600
C32 H32A 0.9600
C32 H32B 0.9600
C32 H32C 0.9600
C33 H33A 0.9600
C33 H33B 0.9600
C33 H33C 0.9600
C34 H34A 0.9600
C34 H34B 0.9600
C34 H34C 0.9600
C35 C36 1.532(3)
C35 C37 1.536(4)
C35 H35 0.9800
C36 H36A 0.9600
C36 H36B 0.9600
C36 H36C 0.9600
C37 H37A 0.9600
C37 H37B 0.9600
C37 H37C 0.9600
C38 C39 1.389(3)
C38 C43 1.396(3)
C39 C40 1.390(4)
C39 H39 0.9300
C40 C41 1.371(4)
C40 H40 0.9300
C41 C42 1.383(4)
C41 H41 0.9300
C42 C43 1.389(4)
C42 H42 0.9300
C43 H43 0.9300
C44 C49 1.366(3)
C44 C45 1.391(4)
C45 C46 1.383(4)
C45 H45 0.9300
C46 C47 1.381(4)
C46 H46 0.9300
C47 C48 1.364(4)
C47 H47 0.9300
C48 C49 1.393(4)
C48 H48 0.9300
C49 H49 0.9300
C50 C55 1.386(3)
C50 C51 1.404(3)
C51 C52 1.393(3)
C51 H51 0.9300
C52 C53 1.377(4)
C52 H52 0.9300
C53 C54 1.384(4)
C53 H53 0.9300
C54 C55 1.395(3)
C54 H54 0.9300
C55 H55 0.9300
C56 C61 1.379(5)
C56 C57 1.382(5)
C56 C62 1.491(5)
C57 C58 1.380(5)
C57 H57 0.9300
C58 C59 1.385(7)
C58 H58 0.9300
C59 C60 1.376(7)
C59 H59 0.9300
C60 C61 1.349(7)
C60 H60 0.9300
C61 H61 0.9300
C62 H62A 0.9600
C62 H62B 0.9600
C62 H62C 0.9600
C63 C64 1.364(5)
C63 C68 1.365(6)
C63 C69 1.460(16)
C64 C65 1.364(6)
C64 H64 0.9300
C65 C66 1.365(6)
C65 H65 0.9300
C66 C67 1.360(6)
C66 H66 0.9300
C67 C68 1.363(6)
C67 H67 0.9300
C68 H68 0.9300
C69 H69A 0.9600
C69 H69B 0.9600
C69 H69C 0.9600
